data_4132055
loop_
_publ_author_name
'Spanopoulos, Ioannis'
'Ke, Weijun'
'Stoumpos, Constantinos C.'
'Schueller, Emily C.'
'Kontsevoi, Oleg Y.'
'Seshadri, Ram'
'Kanatzidis, Mercouri G.'

_publ_section_title
;
 Unraveling the Chemical Nature of the 3D &quot;Hollow&quot; Hybrid Halide
 Perovskites.
;
_journal_issue 17
_journal_name_full 'Journal of the American Chemical Society'
_journal_page_first 5728
_journal_page_last 5742
_journal_paper_doi 10.1021/jacs.8b01034
_journal_volume 140
_journal_year 2018
_chemical_formula_moiety (CH3NH3)0.71(H3NCH2CH2NH3)0.29(Pb)0.797(I)2.884
_chemical_formula_sum 'C H0 I3 N Pb0.854'
_chemical_formula_weight 583.7
_chemical_name_common '29% ethylenediamonium methylamonium lead iodide'
_space_group_IT_number 221
_space_group_name_Hall '-P 4 2 3'
_space_group_name_H-M_alt 'P m -3 m'
_symmetry_cell_setting cubic
_symmetry_Int_Tables_number 221
_symmetry_space_group_name_Hall '-P 4 2 3'
_symmetry_space_group_name_H-M 'P m -3 m'
_cell_angle_alpha 90
_cell_angle_beta 90
_cell_angle_gamma 90
_cell_formula_units_Z 1
_cell_length_a 6.3338(18)
_cell_length_b 6.3338(18)
_cell_length_c 6.3338(18)
_cell_measurement_reflns_used 1340
_cell_measurement_temperature 293
_cell_measurement_theta_max 28.36
_cell_measurement_theta_min 3.10
_cell_volume 254.09(13)
_diffrn_ambient_temperature 293
_diffrn_detector 'image plate (34 cm diameter)'
_diffrn_detector_area_resol_mean 6.67
_diffrn_measured_fraction_theta_full 1
_diffrn_measured_fraction_theta_max 1
_diffrn_measurement_device 'four-circle diffractometer'
_diffrn_measurement_device_type 'IPDS Stoe'
_diffrn_measurement_method 'rotation method'
_diffrn_radiation_monochromator graphite
_diffrn_radiation_probe x-ray
_diffrn_radiation_source 'X-ray tube'
_diffrn_radiation_type 'Mo K\a'
_diffrn_radiation_wavelength 0.71073
_diffrn_reflns_av_R_equivalents 0.0747
_diffrn_reflns_av_unetI/netI 0.0186
_diffrn_reflns_limit_h_max 8
_diffrn_reflns_limit_h_min -8
_diffrn_reflns_limit_k_max 8
_diffrn_reflns_limit_k_min -7
_diffrn_reflns_limit_l_max 8
_diffrn_reflns_limit_l_min -8
_diffrn_reflns_number 2493
_diffrn_reflns_theta_full 29.07
_diffrn_reflns_theta_max 29.07
_diffrn_reflns_theta_min 3.22
_diffrn_source 'sealed X-ray tube, 12 x 0.4 mm long-fine focus'
_diffrn_source_current 40
_diffrn_source_power 2.00
_diffrn_source_voltage 50
_exptl_absorpt_coefficient_mu 23.221
_exptl_absorpt_correction_T_max 0.7512
_exptl_absorpt_correction_T_min 0.6608
_exptl_absorpt_correction_type integration
_exptl_absorpt_process_details X-Shape
_exptl_crystal_colour black
_exptl_crystal_density_diffrn 3.8144
_exptl_crystal_description 'black octahedron'
_exptl_crystal_F_000 242
_exptl_crystal_size_max 0.0097
_exptl_crystal_size_mid 0.0071
_exptl_crystal_size_min 0.0063
_refine_diff_density_max 2.12
_refine_diff_density_min -1.34
_refine_ls_extinction_method none
_refine_ls_goodness_of_fit_gt 2.89
_refine_ls_goodness_of_fit_ref 2.80
_refine_ls_hydrogen_treatment constr
_refine_ls_number_constraints 1
_refine_ls_number_parameters 7
_refine_ls_number_reflns 71
_refine_ls_number_restraints 1
_refine_ls_R_factor_all 0.0464
_refine_ls_R_factor_gt 0.0442
_refine_ls_shift/su_max 0.0249
_refine_ls_shift/su_mean 0.0122
_refine_ls_structure_factor_coef Fsqd
_refine_ls_weighting_details w=1/(\s^2^(I)+0.0004I^2^)
_refine_ls_weighting_scheme sigma
_refine_ls_wR_factor_gt 0.0947
_refine_ls_wR_factor_ref 0.0948
_reflns_number_gt 67
_reflns_number_total 71
_reflns_threshold_expression I>2\s(I)
_cod_data_source_file ja8b01034_si_011.cif
_cod_data_source_block 29%_EN_MAPbI3-centro
_cod_depositor_comments
;
The following automatic conversions were performed:

data item '_diffrn_radiation_probe' value 'X-ray' was changed to
'x-ray' in accordance with the
/home/saulius/struct/COD-crude-data/automatic-downloads/DataCite-retrospective/ACS/depositions/lib/dictionaries/cif_core.dic
dictionary named 'cif_core.dic' version 2.4.2 last updated on
2011-04-26.

Automatic conversion script
Id: cif_fix_values 6909 2019-04-08 15:41:33Z antanas 
;
_cod_original_sg_symbol_Hall '-P 4;2;3'
_cod_original_formula_sum 'C1 H0 I3 N1 Pb0.854'
_cod_database_code 4132055

loop_
_space_group_symop_id
_space_group_symop_operation_xyz
1 x,y,z
2 -x,-y,z
3 -x,y,-z
4 x,-y,-z
5 z,x,y
6 z,-x,-y
7 -z,-x,y
8 -z,x,-y
9 y,z,x
10 -y,z,-x
11 y,-z,-x
12 -y,-z,x
13 y,x,-z
14 -y,-x,-z
15 y,-x,z
16 -y,x,z
17 x,z,-y
18 -x,z,y
19 -x,-z,-y
20 x,-z,y
21 z,y,-x
22 z,-y,x
23 -z,y,x
24 -z,-y,-x
25 -x,-y,-z
26 x,y,-z
27 x,-y,z
28 -x,y,z
29 -z,-x,-y
30 -z,x,y
31 z,x,-y
32 z,-x,y
33 -y,-z,-x
34 y,-z,x
35 -y,z,x
36 y,z,-x
37 -y,-x,z
38 y,x,z
39 -y,x,-z
40 y,-x,-z
41 -x,-z,y
42 x,-z,-y
43 x,z,y
44 -x,z,-y
45 -z,-y,x
46 -z,y,-x
47 z,-y,-x
48 z,y,x

loop_
_atom_site_label
_atom_site_type_symbol
_atom_site_fract_x
_atom_site_fract_y
_atom_site_fract_z
_atom_site_adp_type
_atom_site_U_iso_or_equiv
_atom_site_site_symmetry_multiplicity
_atom_site_occupancy
_atom_site_calc_flag
Pb1 Pb 0.5 0.5 0.5 Uani 0.0486(7) 1 0.854(15) d
I1 I 0 0.5 0.5 Uani 0.141(2) 3 1 d
C1 C 0 0 0 Uiso 0.13(4) 1 1 d
N N 0.16746(11) 0.16746(11) 0 Uiso 0.13(4) 12 0.0833 d

loop_
_atom_site_aniso_label
_atom_site_aniso_type_symbol
_atom_site_aniso_U_11
_atom_site_aniso_U_22
_atom_site_aniso_U_33
_atom_site_aniso_U_12
_atom_site_aniso_U_13
_atom_site_aniso_U_23
Pb1 Pb 0.0486(12) 0.0486(12) 0.0486(12) 0 0 0
I1 I 0.038(2) 0.192(4) 0.192(4) 0 0 0

loop_
_atom_type_symbol
_atom_type_scat_dispersion_real
_atom_type_scat_dispersion_imag
_atom_type_scat_source
C 0.0033 0.0016 'International Tables Vol C tables 4.2.6.8 and 6.1.1.1'
H 0.0000 0.0000 'International Tables Vol C tables 4.2.6.8 and 6.1.1.1'
I -0.4742 1.8119 'International Tables Vol C tables 4.2.6.8 and 6.1.1.1'
N 0.0061 0.0033 'International Tables Vol C tables 4.2.6.8 and 6.1.1.1'
Pb -3.3944 10.1111 'International Tables Vol C tables 4.2.6.8 and 6.1.1.1'

loop_
_exptl_crystal_face_index_h
_exptl_crystal_face_index_k
_exptl_crystal_face_index_l
_exptl_crystal_face_perp_dist
4 2 30 0.0073
2 8 -30 0.0067
1 30 -9 0.0097
4 -30 2 0.0089
30 -1 -3 0.0071
-30 2 3 0.0063

loop_
_geom_angle_atom_site_label_1
_geom_angle_atom_site_label_2
_geom_angle_atom_site_label_3
_geom_angle_site_symmetry_1
_geom_angle_site_symmetry_3
_geom_angle
I1 Pb1 I1 . 1_655 180.0(5)
I1 Pb1 I1 . 5_555 90
I1 Pb1 I1 . 5_565 90
I1 Pb1 I1 . 9_555 90
I1 Pb1 I1 . 9_556 90
I1 Pb1 I1 1_655 5_555 90
I1 Pb1 I1 1_655 5_565 90
I1 Pb1 I1 1_655 9_555 90
I1 Pb1 I1 1_655 9_556 90
I1 Pb1 I1 5_555 5_565 180.0(5)
I1 Pb1 I1 5_555 9_555 90
I1 Pb1 I1 5_555 9_556 90
I1 Pb1 I1 5_565 9_555 90
I1 Pb1 I1 5_565 9_556 90
I1 Pb1 I1 9_555 9_556 180.0(5)
Pb1 I1 Pb1 1_455 . 180.0(5)
Pb1 I1 N 1_455 5_555 90
Pb1 I1 N 1_455 6_566 90
Pb1 I1 N 1_455 7_565 90
Pb1 I1 N 1_455 8_556 90
Pb1 I1 N . 5_555 90
Pb1 I1 N . 6_566 90
Pb1 I1 N . 7_565 90
Pb1 I1 N . 8_556 90
N I1 N 5_555 6_566 180.0(5)
N I1 N 5_555 7_565 90.00(3)
N I1 N 5_555 8_556 90.00(3)
N I1 N 6_566 7_565 90.00(3)
N I1 N 6_566 8_556 90.00(3)
N I1 N 7_565 8_556 180.0(5)
N C1 N . 2_555 180.0(5)
N C1 N . 3_555 90.00(4)
N C1 N . 4_555 90.00(4)
N C1 N . 5_555 60.00(2)
N C1 N . 6_555 120.00(2)
N C1 N . 7_555 120.00(2)
N C1 N . 8_555 60.00(2)
N C1 N . 9_555 60.00(2)
N C1 N . 10_555 120.00(2)
N C1 N . 11_555 60.00(2)
N C1 N . 12_555 120.00(2)
N C1 N 2_555 3_555 90.00(4)
N C1 N 2_555 4_555 90.00(4)
N C1 N 2_555 5_555 120.00(2)
N C1 N 2_555 6_555 60.00(2)
N C1 N 2_555 7_555 60.00(2)
N C1 N 2_555 8_555 120.00(2)
N C1 N 2_555 9_555 120.00(2)
N C1 N 2_555 10_555 60.00(2)
N C1 N 2_555 11_555 120.00(2)
N C1 N 2_555 12_555 60.00(2)
N C1 N 3_555 4_555 180.0(5)
N C1 N 3_555 5_555 60.00(2)
N C1 N 3_555 6_555 120.00(2)
N C1 N 3_555 7_555 120.00(2)
N C1 N 3_555 8_555 60.00(2)
N C1 N 3_555 9_555 120.00(2)
N C1 N 3_555 10_555 60.00(2)
N C1 N 3_555 11_555 120.00(2)
N C1 N 3_555 12_555 60.00(2)
N C1 N 4_555 5_555 120.00(2)
N C1 N 4_555 6_555 60.00(2)
N C1 N 4_555 7_555 60.00(2)
N C1 N 4_555 8_555 120.00(2)
N C1 N 4_555 9_555 60.00(2)
N C1 N 4_555 10_555 120.00(2)
N C1 N 4_555 11_555 60.00(2)
N C1 N 4_555 12_555 120.00(2)
N C1 N 5_555 6_555 180.0(5)
N C1 N 5_555 7_555 90.00(4)
N C1 N 5_555 8_555 90.00(4)
N C1 N 5_555 9_555 60.00(2)
N C1 N 5_555 10_555 120.00(2)
N C1 N 5_555 11_555 120.00(2)
N C1 N 5_555 12_555 60.00(2)
N C1 N 6_555 7_555 90.00(4)
N C1 N 6_555 8_555 90.00(4)
N C1 N 6_555 9_555 120.00(2)
N C1 N 6_555 10_555 60.00(2)
N C1 N 6_555 11_555 60.00(2)
N C1 N 6_555 12_555 120.00(2)
N C1 N 7_555 8_555 180.0(5)
N C1 N 7_555 9_555 60.00(2)
N C1 N 7_555 10_555 120.00(2)
N C1 N 7_555 11_555 120.00(2)
N C1 N 7_555 12_555 60.00(2)
N C1 N 8_555 9_555 120.00(2)
N C1 N 8_555 10_555 60.00(2)
N C1 N 8_555 11_555 60.00(2)
N C1 N 8_555 12_555 120.00(2)
N C1 N 9_555 10_555 180.0(5)
N C1 N 9_555 11_555 90.00(4)
N C1 N 9_555 12_555 90.00(4)
N C1 N 10_555 11_555 90.00(4)
N C1 N 10_555 12_555 90.00(4)
N C1 N 11_555 12_555 180.0(5)
I1 N C1 9_555 . 180.0(5)
I1 N N 9_555 5_555 120.00(4)
I1 N N 9_555 8_555 120.00(4)
I1 N N 9_555 9_555 120.00(4)
I1 N N 9_555 11_555 120.00(4)
C1 N N . 5_555 60.00(4)
C1 N N . 8_555 60.00(4)
C1 N N . 9_555 60.00(4)
C1 N N . 11_555 60.00(4)
N N N 5_555 8_555 90.00(5)
N N N 5_555 9_555 60.00(4)
N N N 5_555 11_555 120.00(6)
N N N 8_555 9_555 120.00(6)
N N N 8_555 11_555 60.00(4)
N N N 9_555 11_555 90.00(5)

loop_
_geom_bond_atom_site_label_1
_geom_bond_atom_site_label_2
_geom_bond_site_symmetry_2
_geom_bond_distance
Pb1 I1 . 3.1669(18)
Pb1 I1 1_655 3.1669(18)
Pb1 I1 5_555 3.1669(18)
Pb1 I1 5_565 3.1669(18)
Pb1 I1 9_555 3.1669(18)
Pb1 I1 9_556 3.1669(18)
I1 N 5_555 2.9787(14)
I1 N 6_566 2.9787(14)
I1 N 7_565 2.9787(14)
I1 N 8_556 2.9787(14)
C1 N . 1.5000(9)
C1 N 2_555 1.5000(9)
C1 N 3_555 1.5000(9)
C1 N 4_555 1.5000(9)
C1 N 5_555 1.5000(9)
C1 N 6_555 1.5000(9)
C1 N 7_555 1.5000(9)
C1 N 8_555 1.5000(9)
C1 N 9_555 1.5000(9)
C1 N 10_555 1.5000(9)
C1 N 11_555 1.5000(9)
C1 N 12_555 1.5000(9)
N N 5_555 1.5000(9)
N N 8_555 1.5000(9)
N N 9_555 1.5000(9)
N N 11_555 1.5000(9)

loop_
_restr_distance_atom_site_label_1
_restr_distance_atom_site_label_2
_restr_distance_target
_restr_distance_target_weight_param
C1 N 1.5 0.001
